data_4344727
loop_
_publ_author_name
'Naktode, Kishor'
'Das, Suman'
'Bhattacharjee, Jayeeta'
'Nayek, Hari Pada'
'Panda, Tarun K.'

_publ_section_title
;
 Imidazolin-2-iminato Ligand-Supported Titanium Complexes as Catalysts for
 the Synthesis of Urea Derivatives.
;
_journal_issue 3
_journal_name_full 'Inorganic chemistry'
_journal_page_first 1142
_journal_page_last 1153
_journal_paper_doi 10.1021/acs.inorgchem.5b02302
_journal_volume 55
_journal_year 2016
_chemical_formula_moiety 'C30 H60 N8 Ti'
_chemical_formula_sum 'C30 H60 N8 Ti'
_chemical_formula_weight 580.73
_chemical_name_systematic
;
 ?
;
_space_group_IT_number 14
_symmetry_cell_setting monoclinic
_symmetry_space_group_name_Hall '-P 2ybc'
_symmetry_space_group_name_H-M 'P 1 21/c 1'
_atom_sites_solution_hydrogens geom
_atom_sites_solution_primary direct
_atom_sites_solution_secondary difmap
_audit_creation_method SHELXL-97
_cell_angle_alpha 90
_cell_angle_beta 92.015(4)
_cell_angle_gamma 90
_cell_formula_units_Z 4
_cell_length_a 16.4234(10)
_cell_length_b 9.6163(3)
_cell_length_c 21.2742(7)
_cell_measurement_reflns_used 6048
_cell_measurement_temperature 150(2)
_cell_measurement_theta_max 70.4944
_cell_measurement_theta_min 3.3390
_cell_volume 3357.8(3)
_computing_cell_refinement
'CrysAlisPro, Agilent Technologies,Version 1.171.35.19 (release 27-10-2011CrysAlis171 .NET)(compiled Oct 27'
_computing_data_collection
'CrysAlisPro, Agilent Technologies,Version 1.171.35.19 (release 27-10-2011CrysAlis171 .NET)(compiled Oct 27'
_computing_data_reduction
'CrysAlisPro, Agilent Technologies,Version 1.171.35.19 (release 27-10-2011CrysAlis171 .NET)(compiled Oct 27'
_computing_molecular_graphics 'ORTEP III & Olex 2.1'
_computing_publication_material WinGX
_computing_structure_refinement 'SHELXL-97 (Sheldrick, 2008)'
_computing_structure_solution 'SHELXL-97 (Sheldrick, 2008)'
_diffrn_ambient_temperature 150(2)
_diffrn_measured_fraction_theta_full 0.954
_diffrn_measured_fraction_theta_max 0.954
_diffrn_measurement_device_type 'SuperNova, Dual, Cu at zero, Eos'
_diffrn_radiation_monochromator mirror
_diffrn_radiation_source 'SuperNova (Cu) X-ray Source'
_diffrn_radiation_type CuK\a
_diffrn_radiation_wavelength 1.54184
_diffrn_reflns_av_R_equivalents 0.0305
_diffrn_reflns_av_sigmaI/netI 0.0394
_diffrn_reflns_limit_h_max 19
_diffrn_reflns_limit_h_min -20
_diffrn_reflns_limit_k_max 9
_diffrn_reflns_limit_k_min -11
_diffrn_reflns_limit_l_max 25
_diffrn_reflns_limit_l_min -20
_diffrn_reflns_number 13058
_diffrn_reflns_theta_full 70.60
_diffrn_reflns_theta_max 70.60
_diffrn_reflns_theta_min 4.16
_exptl_absorpt_coefficient_mu 2.385
_exptl_absorpt_correction_T_max 1.00000
_exptl_absorpt_correction_T_min 0.47675
_exptl_absorpt_correction_type multi-scan
_exptl_absorpt_process_details
'CrysAlisPro, Agilent Technologies,Version 1.171.35.19 (release 27-10-2011 CrysAlis171 .NET)(compiled Oct 27'
_exptl_crystal_colour yellow
_exptl_crystal_density_diffrn 1.149
_exptl_crystal_density_method 'not measured'
_exptl_crystal_description nedle
_exptl_crystal_F_000 1272
_exptl_crystal_size_max 0.21
_exptl_crystal_size_mid 0.20
_exptl_crystal_size_min 0.18
_refine_diff_density_max 0.238
_refine_diff_density_min -0.458
_refine_diff_density_rms 0.044
_refine_ls_extinction_method none
_refine_ls_goodness_of_fit_ref 1.033
_refine_ls_hydrogen_treatment mixed
_refine_ls_matrix_type full
_refine_ls_number_parameters 364
_refine_ls_number_reflns 6149
_refine_ls_number_restraints 0
_refine_ls_restrained_S_all 1.033
_refine_ls_R_factor_all 0.0447
_refine_ls_R_factor_gt 0.0378
_refine_ls_shift/su_max 0.002
_refine_ls_shift/su_mean 0.000
_refine_ls_structure_factor_coef Fsqd
_refine_ls_weighting_details 'calc w=1/[\s^2^(Fo^2^)+(0.0518P)^2^+0.7906P] where P=(Fo^2^+2Fc^2^)/3'
_refine_ls_weighting_scheme calc
_refine_ls_wR_factor_gt 0.0977
_refine_ls_wR_factor_ref 0.1028
_reflns_number_gt 5345
_reflns_number_total 6149
_reflns_threshold_expression >2\s(I)
_cod_data_source_file ic5b02302_si_007.cif
_cod_data_source_block exp_3a
_cod_original_sg_symbol_H-M 'P 21/c '
_cod_database_code 4344727

loop_
_symmetry_equiv_pos_as_xyz
'x, y, z'
'-x, y+1/2, -z+1/2'
'-x, -y, -z'
'x, -y-1/2, z-1/2'

loop_
_atom_site_label
_atom_site_type_symbol
_atom_site_fract_x
_atom_site_fract_y
_atom_site_fract_z
_atom_site_U_iso_or_equiv
_atom_site_adp_type
_atom_site_occupancy
_atom_site_symmetry_multiplicity
_atom_site_calc_flag
_atom_site_refinement_flags
Ti1 Ti 0.286963(17) 0.20929(3) 0.923886(12) 0.02124(10) Uani 1 1 d .
N4 N 0.30734(9) 0.03261(17) 0.96632(7) 0.0297(3) Uani 1 1 d .
N2 N 0.38601(8) 0.19069(16) 0.74926(6) 0.0231(3) Uani 1 1 d .
N5 N 0.38526(9) 0.29693(16) 0.95981(6) 0.0262(3) Uani 1 1 d .
N7 N 0.19951(8) 0.34801(16) 0.95358(6) 0.0246(3) Uani 1 1 d .
N6 N 0.15300(8) 0.15257(16) 0.90981(6) 0.0234(3) Uani 1 1 d .
N1 N 0.29921(8) 0.36639(16) 0.74257(6) 0.0235(3) Uani 1 1 d .
N3 N 0.30658(8) 0.23917(16) 0.84044(6) 0.0237(3) Uani 1 1 d .
C29 C 0.25385(12) 0.6287(2) 1.07570(8) 0.0334(4) Uani 1 1 d .
H8A H 0.2987 0.6944 1.0774 0.040 Uiso 1 1 calc R
H8B H 0.2034 0.6811 1.0762 0.040 Uiso 1 1 calc R
C20 C 0.05149(12) -0.1929(2) 0.80149(9) 0.0345(4) Uani 1 1 d .
H9A H 0.0125 -0.2379 0.7729 0.041 Uiso 1 1 calc R
H9B H 0.0924 -0.2610 0.8142 0.041 Uiso 1 1 calc R
C27 C 0.19508(13) 0.4214(2) 1.13038(8) 0.0363(5) Uani 1 1 d .
H10A H 0.1416 0.4634 1.1327 0.044 Uiso 1 1 calc R
H10B H 0.2029 0.3597 1.1662 0.044 Uiso 1 1 calc R
C18 C 0.06583(11) -0.0577(2) 0.90238(8) 0.0308(4) Uani 1 1 d .
H11A H 0.1103 -0.1167 0.9174 0.037 Uiso 1 1 calc R
H11B H 0.0367 -0.0258 0.9386 0.037 Uiso 1 1 calc R
C2 C 0.33774(10) 0.3554(2) 0.68560(7) 0.0259(4) Uani 1 1 d .
H12 H 0.3285 0.4119 0.6506 0.031 Uiso 1 1 calc R
C19 C 0.00814(11) -0.1421(2) 0.85923(9) 0.0343(4) Uani 1 1 d .
H13A H -0.0123 -0.2213 0.8821 0.041 Uiso 1 1 calc R
H13B H -0.0380 -0.0849 0.8461 0.041 Uiso 1 1 calc R
C5 C 0.26729(12) 0.5605(2) 0.81369(9) 0.0349(4) Uani 1 1 d .
H14A H 0.2766 0.5019 0.8498 0.052 Uiso 1 1 calc R
H14B H 0.2272 0.6295 0.8229 0.052 Uiso 1 1 calc R
H14C H 0.3173 0.6054 0.8034 0.052 Uiso 1 1 calc R
C3 C 0.39024(11) 0.2497(2) 0.68989(7) 0.0266(4) Uani 1 1 d .
H15 H 0.4241 0.2204 0.6583 0.032 Uiso 1 1 calc R
C24 C 0.04747(12) 0.4832(2) 0.91236(8) 0.0341(4) Uani 1 1 d .
H16A H 0.0187 0.4907 0.8724 0.051 Uiso 1 1 calc R
H16B H 0.1002 0.5253 0.9097 0.051 Uiso 1 1 calc R
H16C H 0.0173 0.5300 0.9439 0.051 Uiso 1 1 calc R
C1 C 0.32862(10) 0.26275(18) 0.78343(7) 0.0213(3) Uani 1 1 d .
C15 C 0.24807(12) -0.0365(2) 1.00449(8) 0.0373(5) Uani 1 1 d .
H18A H 0.2693 -0.0443 1.0470 0.056 Uiso 1 1 calc R
H18B H 0.2370 -0.1276 0.9878 0.056 Uiso 1 1 calc R
H18C H 0.1986 0.0167 1.0039 0.056 Uiso 1 1 calc R
N8 N 0.05684(9) 0.33756(18) 0.92908(7) 0.0307(3) Uani 1 1 d .
C8 C 0.43851(10) 0.0753(2) 0.77427(7) 0.0264(4) Uani 1 1 d .
C7 C 0.22118(13) 0.5658(2) 0.70023(9) 0.0409(5) Uani 1 1 d .
H21A H 0.2710 0.6108 0.6896 0.061 Uiso 1 1 calc R
H21B H 0.1812 0.6348 0.7097 0.061 Uiso 1 1 calc R
H21C H 0.2016 0.5105 0.6653 0.061 Uiso 1 1 calc R
C12 C 0.43040(11) 0.4083(2) 0.93042(8) 0.0326(4) Uani 1 1 d .
H22A H 0.4101 0.4212 0.8880 0.049 Uiso 1 1 calc R
H22B H 0.4871 0.3843 0.9303 0.049 Uiso 1 1 calc R
H22C H 0.4238 0.4929 0.9537 0.049 Uiso 1 1 calc R
C10 C 0.49284(11) 0.1309(2) 0.82895(8) 0.0322(4) Uani 1 1 d .
H23A H 0.5278 0.2026 0.8138 0.048 Uiso 1 1 calc R
H23B H 0.5254 0.0564 0.8463 0.048 Uiso 1 1 calc R
H23C H 0.4593 0.1683 0.8609 0.048 Uiso 1 1 calc R
C11 C 0.49280(12) 0.0251(2) 0.72179(8) 0.0352(4) Uani 1 1 d .
H24A H 0.4593 -0.0081 0.6871 0.053 Uiso 1 1 calc R
H24B H 0.5272 -0.0488 0.7373 0.053 Uiso 1 1 calc R
H24C H 0.5259 0.1008 0.7081 0.053 Uiso 1 1 calc R
C23 C -0.01843(12) 0.2610(2) 0.93453(10) 0.0415(5) Uani 1 1 d .
H25A H -0.0534 0.3096 0.9623 0.062 Uiso 1 1 calc R
H25B H -0.0068 0.1700 0.9511 0.062 Uiso 1 1 calc R
H25C H -0.0451 0.2527 0.8938 0.062 Uiso 1 1 calc R
C17 C 0.10035(10) 0.06792(19) 0.86783(7) 0.0250(4) Uani 1 1 d .
H26 H 0.0550 0.1255 0.8516 0.030 Uiso 1 1 calc R
C21 C 0.09200(12) -0.0731(2) 0.76766(8) 0.0342(4) Uani 1 1 d .
H27A H 0.0503 -0.0129 0.7492 0.041 Uiso 1 1 calc R
H27B H 0.1237 -0.1099 0.7338 0.041 Uiso 1 1 calc R
C16 C 0.13380(10) 0.27615(19) 0.93046(7) 0.0240(4) Uani 1 1 d .
C14 C 0.38297(13) -0.0459(2) 0.96751(10) 0.0419(5) Uani 1 1 d .
H29A H 0.3737 -0.1350 0.9483 0.063 Uiso 1 1 calc R
H29B H 0.4021 -0.0584 1.0103 0.063 Uiso 1 1 calc R
H29C H 0.4231 0.0040 0.9447 0.063 Uiso 1 1 calc R
C4 C 0.23664(10) 0.4721(2) 0.75776(8) 0.0264(4) Uani 1 1 d .
C9 C 0.38555(12) -0.0450(2) 0.79513(8) 0.0322(4) Uani 1 1 d .
H31A H 0.3495 -0.0132 0.8267 0.048 Uiso 1 1 calc R
H31B H 0.4196 -0.1179 0.8122 0.048 Uiso 1 1 calc R
H31C H 0.3541 -0.0799 0.7596 0.048 Uiso 1 1 calc R
C22 C 0.14783(11) 0.0125(2) 0.81215(8) 0.0293(4) Uani 1 1 d .
H32A H 0.1705 0.0899 0.7893 0.035 Uiso 1 1 calc R
H32B H 0.1926 -0.0451 0.8277 0.035 Uiso 1 1 calc R
C28 C 0.25976(12) 0.5343(2) 1.13317(8) 0.0363(5) Uani 1 1 d .
H33A H 0.3133 0.4915 1.1357 0.044 Uiso 1 1 calc R
H33B H 0.2535 0.5896 1.1708 0.044 Uiso 1 1 calc R
C13 C 0.42141(12) 0.2708(2) 1.02244(8) 0.0344(4) Uani 1 1 d .
H34A H 0.4161 0.3524 1.0480 0.052 Uiso 1 1 calc R
H34B H 0.4780 0.2484 1.0190 0.052 Uiso 1 1 calc R
H34C H 0.3938 0.1944 1.0415 0.052 Uiso 1 1 calc R
C25 C 0.19247(10) 0.43130(19) 1.01118(7) 0.0253(4) Uani 1 1 d .
H35 H 0.1386 0.4752 1.0102 0.030 Uiso 1 1 calc R
C26 C 0.19956(11) 0.3372(2) 1.06921(8) 0.0296(4) Uani 1 1 d .
H36A H 0.2509 0.2873 1.0691 0.036 Uiso 1 1 calc R
H36B H 0.1559 0.2693 1.0674 0.036 Uiso 1 1 calc R
C30 C 0.25637(12) 0.5449(2) 1.01444(8) 0.0303(4) Uani 1 1 d .
H37A H 0.2477 0.6073 0.9790 0.036 Uiso 1 1 calc R
H37B H 0.3099 0.5034 1.0112 0.036 Uiso 1 1 calc R
C6 C 0.15747(10) 0.3980(2) 0.77260(8) 0.0303(4) Uani 1 1 d .
H39A H 0.1404 0.3411 0.7375 0.046 Uiso 1 1 calc R
H39B H 0.1161 0.4656 0.7805 0.046 Uiso 1 1 calc R
H39C H 0.1661 0.3405 0.8091 0.046 Uiso 1 1 calc R

loop_
_atom_site_aniso_label
_atom_site_aniso_U_11
_atom_site_aniso_U_22
_atom_site_aniso_U_33
_atom_site_aniso_U_23
_atom_site_aniso_U_13
_atom_site_aniso_U_12
Ti1 0.02472(15) 0.02509(19) 0.01396(15) 0.00100(11) 0.00111(11) 0.00234(13)
N4 0.0333(8) 0.0300(9) 0.0256(7) 0.0055(6) -0.0009(6) 0.0048(7)
N2 0.0264(7) 0.0274(8) 0.0157(6) -0.0005(6) 0.0018(5) 0.0030(6)
N5 0.0281(7) 0.0338(9) 0.0165(6) -0.0005(6) -0.0008(5) 0.0009(7)
N7 0.0277(7) 0.0282(9) 0.0180(6) -0.0045(6) 0.0013(5) 0.0027(6)
N6 0.0263(7) 0.0252(8) 0.0187(6) 0.0000(6) 0.0010(5) -0.0003(6)
N1 0.0276(7) 0.0272(9) 0.0160(6) 0.0024(6) 0.0029(5) 0.0020(6)
N3 0.0258(7) 0.0276(8) 0.0178(6) 0.0004(6) 0.0009(5) 0.0020(6)
C29 0.0404(10) 0.0311(11) 0.0282(9) -0.0070(8) -0.0041(8) 0.0027(9)
C20 0.0355(10) 0.0288(11) 0.0392(10) -0.0064(8) -0.0007(8) -0.0019(9)
C27 0.0482(11) 0.0414(12) 0.0196(8) -0.0001(8) 0.0051(8) 0.0058(10)
C18 0.0343(9) 0.0319(11) 0.0263(8) 0.0019(7) 0.0025(7) -0.0042(8)
C2 0.0320(9) 0.0302(10) 0.0158(7) 0.0019(7) 0.0031(6) -0.0037(8)
C19 0.0317(9) 0.0335(12) 0.0378(10) -0.0007(8) 0.0018(8) -0.0066(9)
C5 0.0370(10) 0.0286(11) 0.0390(10) -0.0074(8) 0.0020(8) 0.0041(9)
C3 0.0307(8) 0.0335(11) 0.0158(7) -0.0012(7) 0.0043(6) -0.0016(8)
C24 0.0389(10) 0.0385(12) 0.0249(9) 0.0007(8) -0.0008(7) 0.0119(9)
C1 0.0232(7) 0.0245(9) 0.0162(7) -0.0012(6) 0.0004(6) -0.0012(7)
C15 0.0446(11) 0.0381(12) 0.0289(9) 0.0123(8) -0.0021(8) -0.0013(10)
N8 0.0268(7) 0.0316(9) 0.0338(8) -0.0016(7) 0.0011(6) 0.0050(7)
C8 0.0289(8) 0.0297(10) 0.0206(8) -0.0024(7) 0.0009(6) 0.0068(8)
C7 0.0483(11) 0.0395(13) 0.0352(10) 0.0136(9) 0.0084(9) 0.0143(10)
C12 0.0321(9) 0.0408(12) 0.0249(8) -0.0018(8) 0.0022(7) -0.0066(9)
C10 0.0307(9) 0.0392(12) 0.0265(9) -0.0033(8) -0.0031(7) 0.0050(9)
C11 0.0371(9) 0.0411(12) 0.0274(9) -0.0030(8) 0.0047(7) 0.0128(9)
C23 0.0281(9) 0.0484(14) 0.0483(12) -0.0125(10) 0.0079(8) 0.0016(9)
C17 0.0262(8) 0.0275(10) 0.0212(8) -0.0009(7) 0.0005(6) 0.0004(8)
C21 0.0406(10) 0.0353(12) 0.0269(9) -0.0068(8) 0.0026(7) -0.0008(9)
C16 0.0272(8) 0.0300(10) 0.0151(7) 0.0020(6) 0.0029(6) 0.0017(8)
C14 0.0454(11) 0.0419(13) 0.0381(10) 0.0069(9) -0.0008(9) 0.0149(10)
C4 0.0305(8) 0.0257(10) 0.0231(8) 0.0025(7) 0.0018(7) 0.0047(8)
C9 0.0383(10) 0.0304(11) 0.0278(9) -0.0001(8) -0.0008(7) 0.0057(9)
C22 0.0335(9) 0.0290(11) 0.0257(8) -0.0028(7) 0.0058(7) -0.0025(8)
C28 0.0442(10) 0.0413(12) 0.0230(9) -0.0085(8) -0.0062(8) 0.0098(10)
C13 0.0351(9) 0.0462(13) 0.0216(8) 0.0004(8) -0.0050(7) 0.0013(9)
C25 0.0290(8) 0.0278(10) 0.0192(8) -0.0040(7) 0.0014(6) 0.0058(8)
C26 0.0378(9) 0.0303(11) 0.0208(8) 0.0007(7) 0.0037(7) 0.0006(8)
C30 0.0408(10) 0.0256(10) 0.0243(8) -0.0017(7) 0.0010(7) 0.0010(8)
C6 0.0278(8) 0.0366(11) 0.0266(8) 0.0031(8) 0.0007(7) 0.0047(8)

loop_
_atom_type_symbol
_atom_type_description
_atom_type_scat_dispersion_real
_atom_type_scat_dispersion_imag
_atom_type_scat_source
C C 0.0181 0.0091 'International Tables Vol C Tables 4.2.6.8 and 6.1.1.4'
H H 0.0000 0.0000 'International Tables Vol C Tables 4.2.6.8 and 6.1.1.4'
N N 0.0311 0.0180 'International Tables Vol C Tables 4.2.6.8 and 6.1.1.4'
Ti Ti 0.2191 1.8069 'International Tables Vol C Tables 4.2.6.8 and 6.1.1.4'

loop_
_geom_angle_atom_site_label_1
_geom_angle_atom_site_label_2
_geom_angle_atom_site_label_3
_geom_angle
N3 Ti1 N4 123.44(7)
N3 Ti1 N5 98.05(6)
N4 Ti1 N5 93.95(7)
N3 Ti1 N7 109.90(6)
N4 Ti1 N7 121.96(6)
N5 Ti1 N7 100.07(6)
N3 Ti1 N6 96.42(6)
N4 Ti1 N6 90.08(6)
N5 Ti1 N6 159.51(6)
N7 Ti1 N6 61.18(6)
N3 Ti1 C16 102.46(6)
N4 Ti1 C16 109.94(6)
N5 Ti1 C16 131.22(6)
N7 Ti1 C16 31.23(6)
N6 Ti1 C16 30.17(5)
C15 N4 C14 110.03(16)
C15 N4 Ti1 123.46(12)
C14 N4 Ti1 126.46(13)
C3 N2 C1 109.10(14)
C3 N2 C8 125.58(14)
C1 N2 C8 125.19(13)
C12 N5 C13 108.74(14)
C12 N5 Ti1 125.15(11)
C13 N5 Ti1 125.91(12)
C16 N7 C25 119.57(14)
C16 N7 Ti1 96.45(11)
C25 N7 Ti1 132.75(11)
C16 N6 C17 124.32(14)
C16 N6 Ti1 88.94(10)
C17 N6 Ti1 139.39(10)
C2 N1 C1 109.27(14)
C2 N1 C4 125.41(14)
C1 N1 C4 125.32(13)
C1 N3 Ti1 173.76(13)
C28 C29 C30 111.45(16)
C28 C29 H8A 109.3
C30 C29 H8A 109.3
C28 C29 H8B 109.3
C30 C29 H8B 109.3
H8A C29 H8B 108.0
C19 C20 C21 111.30(16)
C19 C20 H9A 109.4
C21 C20 H9A 109.4
C19 C20 H9B 109.4
C21 C20 H9B 109.4
H9A C20 H9B 108.0
C28 C27 C26 110.82(15)
C28 C27 H10A 109.5
C26 C27 H10A 109.5
C28 C27 H10B 109.5
C26 C27 H10B 109.5
H10A C27 H10B 108.1
C19 C18 C17 111.24(15)
C19 C18 H11A 109.4
C17 C18 H11A 109.4
C19 C18 H11B 109.4
C17 C18 H11B 109.4
H11A C18 H11B 108.0
C3 C2 N1 108.11(15)
C3 C2 H12 125.9
N1 C2 H12 125.9
C20 C19 C18 110.93(15)
C20 C19 H13A 109.5
C18 C19 H13A 109.5
C20 C19 H13B 109.5
C18 C19 H13B 109.5
H13A C19 H13B 108.0
C4 C5 H14A 109.5
C4 C5 H14B 109.5
H14A C5 H14B 109.5
C4 C5 H14C 109.5
H14A C5 H14C 109.5
H14B C5 H14C 109.5
C2 C3 N2 108.73(14)
C2 C3 H15 125.6
N2 C3 H15 125.6
N8 C24 H16A 109.5
N8 C24 H16B 109.5
H16A C24 H16B 109.5
N8 C24 H16C 109.5
H16A C24 H16C 109.5
H16B C24 H16C 109.5
N3 C1 N2 128.03(16)
N3 C1 N1 127.17(15)
N2 C1 N1 104.79(13)
N4 C15 H18A 109.5
N4 C15 H18B 109.5
H18A C15 H18B 109.5
N4 C15 H18C 109.5
H18A C15 H18C 109.5
H18B C15 H18C 109.5
C16 N8 C23 124.00(17)
C16 N8 C24 120.13(16)
C23 N8 C24 115.26(16)
N2 C8 C9 109.90(14)
N2 C8 C11 108.56(14)
C9 C8 C11 109.04(16)
N2 C8 C10 108.92(15)
C9 C8 C10 111.46(14)
C11 C8 C10 108.91(15)
C4 C7 H21A 109.5
C4 C7 H21B 109.5
H21A C7 H21B 109.5
C4 C7 H21C 109.5
H21A C7 H21C 109.5
H21B C7 H21C 109.5
N5 C12 H22A 109.5
N5 C12 H22B 109.5
H22A C12 H22B 109.5
N5 C12 H22C 109.5
H22A C12 H22C 109.5
H22B C12 H22C 109.5
C8 C10 H23A 109.5
C8 C10 H23B 109.5
H23A C10 H23B 109.5
C8 C10 H23C 109.5
H23A C10 H23C 109.5
H23B C10 H23C 109.5
C8 C11 H24A 109.5
C8 C11 H24B 109.5
H24A C11 H24B 109.5
C8 C11 H24C 109.5
H24A C11 H24C 109.5
H24B C11 H24C 109.5
N8 C23 H25A 109.5
N8 C23 H25B 109.5
H25A C23 H25B 109.5
N8 C23 H25C 109.5
H25A C23 H25C 109.5
H25B C23 H25C 109.5
N6 C17 C18 111.42(13)
N6 C17 C22 110.94(13)
C18 C17 C22 107.61(15)
N6 C17 H26 108.9
C18 C17 H26 108.9
C22 C17 H26 108.9
C20 C21 C22 112.07(15)
C20 C21 H27A 109.2
C22 C21 H27A 109.2
C20 C21 H27B 109.2
C22 C21 H27B 109.2
H27A C21 H27B 107.9
N6 C16 N7 112.66(15)
N6 C16 N8 127.31(16)
N7 C16 N8 120.00(16)
N6 C16 Ti1 60.89(9)
N7 C16 Ti1 52.33(8)
N8 C16 Ti1 168.43(13)
N4 C14 H29A 109.5
N4 C14 H29B 109.5
H29A C14 H29B 109.5
N4 C14 H29C 109.5
H29A C14 H29C 109.5
H29B C14 H29C 109.5
N1 C4 C6 108.97(15)
N1 C4 C5 109.68(14)
C6 C4 C5 110.95(14)
N1 C4 C7 108.91(13)
C6 C4 C7 108.74(15)
C5 C4 C7 109.54(16)
C8 C9 H31A 109.5
C8 C9 H31B 109.5
H31A C9 H31B 109.5
C8 C9 H31C 109.5
H31A C9 H31C 109.5
H31B C9 H31C 109.5
C21 C22 C17 110.69(14)
C21 C22 H32A 109.5
C17 C22 H32A 109.5
C21 C22 H32B 109.5
C17 C22 H32B 109.5
H32A C22 H32B 108.1
C27 C28 C29 111.72(15)
C27 C28 H33A 109.3
C29 C28 H33A 109.3
C27 C28 H33B 109.3
C29 C28 H33B 109.3
H33A C28 H33B 107.9
N5 C13 H34A 109.5
N5 C13 H34B 109.5
H34A C13 H34B 109.5
N5 C13 H34C 109.5
H34A C13 H34C 109.5
H34B C13 H34C 109.5
N7 C25 C30 110.86(14)
N7 C25 C26 110.09(15)
C30 C25 C26 110.87(14)
N7 C25 H35 108.3
C30 C25 H35 108.3
C26 C25 H35 108.3
C25 C26 C27 111.52(16)
C25 C26 H36A 109.3
C27 C26 H36A 109.3
C25 C26 H36B 109.3
C27 C26 H36B 109.3
H36A C26 H36B 108.0
C25 C30 C29 112.23(15)
C25 C30 H37A 109.2
C29 C30 H37A 109.2
C25 C30 H37B 109.2
C29 C30 H37B 109.2
H37A C30 H37B 107.9
C4 C6 H39A 109.5
C4 C6 H39B 109.5
H39A C6 H39B 109.5
C4 C6 H39C 109.5
H39A C6 H39C 109.5
H39B C6 H39C 109.5

loop_
_geom_bond_atom_site_label_1
_geom_bond_atom_site_label_2
_geom_bond_distance
Ti1 N3 1.8380(13)
Ti1 N4 1.9474(16)
Ti1 N5 1.9528(15)
Ti1 N7 2.0750(14)
Ti1 N6 2.2762(14)
Ti1 C16 2.6049(17)
N4 C15 1.451(2)
N4 C14 1.453(2)
N2 C3 1.389(2)
N2 C1 1.395(2)
N2 C8 1.492(2)
N5 C12 1.456(2)
N5 C13 1.461(2)
N7 C16 1.359(2)
N7 C25 1.472(2)
N6 C16 1.309(2)
N6 C17 1.468(2)
N1 C2 1.3909(19)
N1 C1 1.397(2)
N1 C4 1.489(2)
N3 C1 1.298(2)
C29 C28 1.523(3)
C29 C30 1.534(2)
C29 H8A 0.9700
C29 H8B 0.9700
C20 C19 1.522(3)
C20 C21 1.524(3)
C20 H9A 0.9700
C20 H9B 0.9700
C27 C28 1.519(3)
C27 C26 1.537(2)
C27 H10A 0.9700
C27 H10B 0.9700
C18 C19 1.529(3)
C18 C17 1.533(2)
C18 H11A 0.9700
C18 H11B 0.9700
C2 C3 1.334(3)
C2 H12 0.9300
C19 H13A 0.9700
C19 H13B 0.9700
C5 C4 1.533(2)
C5 H14A 0.9600
C5 H14B 0.9600
C5 H14C 0.9600
C3 H15 0.9300
C24 N8 1.452(3)
C24 H16A 0.9600
C24 H16B 0.9600
C24 H16C 0.9600
C15 H18A 0.9600
C15 H18B 0.9600
C15 H18C 0.9600
N8 C16 1.394(2)
N8 C23 1.447(2)
C8 C9 1.523(3)
C8 C11 1.531(2)
C8 C10 1.537(2)
C7 C4 1.534(2)
C7 H21A 0.9600
C7 H21B 0.9600
C7 H21C 0.9600
C12 H22A 0.9600
C12 H22B 0.9600
C12 H22C 0.9600
C10 H23A 0.9600
C10 H23B 0.9600
C10 H23C 0.9600
C11 H24A 0.9600
C11 H24B 0.9600
C11 H24C 0.9600
C23 H25A 0.9600
C23 H25B 0.9600
C23 H25C 0.9600
C17 C22 1.536(2)
C17 H26 0.9800
C21 C22 1.534(2)
C21 H27A 0.9700
C21 H27B 0.9700
C14 H29A 0.9600
C14 H29B 0.9600
C14 H29C 0.9600
C4 C6 1.526(2)
C9 H31A 0.9600
C9 H31B 0.9600
C9 H31C 0.9600
C22 H32A 0.9700
C22 H32B 0.9700
C28 H33A 0.9700
C28 H33B 0.9700
C13 H34A 0.9600
C13 H34B 0.9600
C13 H34C 0.9600
C25 C30 1.515(3)
C25 C26 1.532(2)
C25 H35 0.9800
C26 H36A 0.9700
C26 H36B 0.9700
C30 H37A 0.9700
C30 H37B 0.9700
C6 H39A 0.9600
C6 H39B 0.9600
C6 H39C 0.9600

loop_
_geom_torsion_atom_site_label_1
_geom_torsion_atom_site_label_2
_geom_torsion_atom_site_label_3
_geom_torsion_atom_site_label_4
_geom_torsion
N3 Ti1 N4 C15 -130.53(14)
N5 Ti1 N4 C15 127.13(15)
N7 Ti1 N4 C15 22.67(17)
N6 Ti1 N4 C15 -32.77(15)
C16 Ti1 N4 C15 -9.56(16)
N3 Ti1 N4 C14 52.55(18)
N5 Ti1 N4 C14 -49.79(16)
N7 Ti1 N4 C14 -154.25(15)
N6 Ti1 N4 C14 150.31(16)
C16 Ti1 N4 C14 173.51(15)
N3 Ti1 N5 C12 27.28(15)
N4 Ti1 N5 C12 151.86(14)
N7 Ti1 N5 C12 -84.70(14)
N6 Ti1 N5 C12 -107.25(19)
C16 Ti1 N5 C12 -87.15(15)
N3 Ti1 N5 C13 -158.47(15)
N4 Ti1 N5 C13 -33.89(15)
N7 Ti1 N5 C13 89.55(15)
N6 Ti1 N5 C13 67.0(2)
C16 Ti1 N5 C13 87.10(16)
N3 Ti1 N7 C16 81.11(11)
N4 Ti1 N7 C16 -75.30(11)
N5 Ti1 N7 C16 -176.44(10)
N6 Ti1 N7 C16 -5.25(9)
N3 Ti1 N7 C25 -137.56(15)
N4 Ti1 N7 C25 66.03(17)
N5 Ti1 N7 C25 -35.11(16)
N6 Ti1 N7 C25 136.07(17)
C16 Ti1 N7 C25 141.3(2)
N3 Ti1 N6 C16 -103.79(10)
N4 Ti1 N6 C16 132.53(10)
N5 Ti1 N6 C16 31.0(2)
N7 Ti1 N6 C16 5.42(9)
N3 Ti1 N6 C17 43.85(18)
N4 Ti1 N6 C17 -79.83(17)
N5 Ti1 N6 C17 178.60(17)
N7 Ti1 N6 C17 153.06(18)
C16 Ti1 N6 C17 147.6(2)
N4 Ti1 N3 C1 -82.9(13)
N5 Ti1 N3 C1 17.2(13)
N7 Ti1 N3 C1 121.1(13)
N6 Ti1 N3 C1 -177.3(13)
C16 Ti1 N3 C1 152.7(13)
C1 N1 C2 C3 -0.5(2)
C4 N1 C2 C3 179.35(16)
C21 C20 C19 C18 -53.4(2)
C17 C18 C19 C20 58.5(2)
N1 C2 C3 N2 0.4(2)
C1 N2 C3 C2 -0.1(2)
C8 N2 C3 C2 -176.11(16)
Ti1 N3 C1 N2 60.6(14)
Ti1 N3 C1 N1 -119.9(12)
C3 N2 C1 N3 179.47(17)
C8 N2 C1 N3 -4.5(3)
C3 N2 C1 N1 -0.16(18)
C8 N2 C1 N1 175.84(15)
C2 N1 C1 N3 -179.25(17)
C4 N1 C1 N3 0.9(3)
C2 N1 C1 N2 0.38(18)
C4 N1 C1 N2 -179.44(15)
C3 N2 C8 C9 -123.76(17)
C1 N2 C8 C9 60.9(2)
C3 N2 C8 C11 -4.6(2)
C1 N2 C8 C11 -179.93(16)
C3 N2 C8 C10 113.87(18)
C1 N2 C8 C10 -61.5(2)
C16 N6 C17 C18 -109.05(18)
Ti1 N6 C17 C18 111.34(17)
C16 N6 C17 C22 131.08(17)
Ti1 N6 C17 C22 -8.5(2)
C19 C18 C17 N6 177.56(14)
C19 C18 C17 C22 -60.62(19)
C19 C20 C21 C22 53.0(2)
C17 N6 C16 N7 -162.92(14)
Ti1 N6 C16 N7 -7.87(13)
C17 N6 C16 N8 15.2(3)
Ti1 N6 C16 N8 170.22(16)
C17 N6 C16 Ti1 -155.05(16)
C25 N7 C16 N6 -139.46(15)
Ti1 N7 C16 N6 8.69(14)
C25 N7 C16 N8 42.3(2)
Ti1 N7 C16 N8 -169.55(13)
C25 N7 C16 Ti1 -148.16(17)
C23 N8 C16 N6 32.3(3)
C24 N8 C16 N6 -138.33(18)
C23 N8 C16 N7 -149.71(17)
C24 N8 C16 N7 39.6(2)
C23 N8 C16 Ti1 164.6(5)
C24 N8 C16 Ti1 -6.1(7)
N3 Ti1 C16 N6 81.25(10)
N4 Ti1 C16 N6 -51.62(11)
N5 Ti1 C16 N6 -166.15(9)
N7 Ti1 C16 N6 -170.81(15)
N3 Ti1 C16 N7 -107.94(11)
N4 Ti1 C16 N7 119.19(10)
N5 Ti1 C16 N7 4.66(13)
N6 Ti1 C16 N7 170.81(15)
N3 Ti1 C16 N8 -56.4(6)
N4 Ti1 C16 N8 170.7(6)
N5 Ti1 C16 N8 56.2(6)
N7 Ti1 C16 N8 51.5(6)
N6 Ti1 C16 N8 -137.6(6)
C2 N1 C4 C6 119.00(17)
C1 N1 C4 C6 -61.2(2)
C2 N1 C4 C5 -119.37(18)
C1 N1 C4 C5 60.4(2)
C2 N1 C4 C7 0.5(2)
C1 N1 C4 C7 -179.70(16)
C20 C21 C22 C17 -56.7(2)
N6 C17 C22 C21 -178.70(15)
C18 C17 C22 C21 59.18(19)
C26 C27 C28 C29 55.4(2)
C30 C29 C28 C27 -54.3(2)
C16 N7 C25 C30 -156.92(16)
Ti1 N7 C25 C30 68.6(2)
C16 N7 C25 C26 80.04(19)
Ti1 N7 C25 C26 -54.4(2)
N7 C25 C26 C27 178.28(15)
C30 C25 C26 C27 55.2(2)
C28 C27 C26 C25 -55.9(2)
N7 C25 C30 C29 -176.83(14)
C26 C25 C30 C29 -54.2(2)
C28 C29 C30 C25 53.9(2)
